data_1540307
loop_
_publ_author_name
'Littlewood, N.T.'
'James, W.J.'
'Yelon, W.B.'

_publ_section_title
;
 Magnetic and crystallographic structure of Ho6 Mn23 D22
;
_journal_name_full 'Journal of Magnetism and Magnetic Materials'
_journal_page_first 491
_journal_page_last 493
_journal_volume 54
_journal_year 1986
_chemical_formula_sum 'D23 Ho6 Mn23'
_chemical_name_systematic 'Ho6 Mn23 D23'
_space_group_IT_number 123
_symmetry_space_group_name_Hall '-P 4 2'
_symmetry_space_group_name_H-M 'P 4/m m m'
_cell_angle_alpha 90
_cell_angle_beta 90
_cell_angle_gamma 90
_cell_formula_units_Z 2
_cell_length_a 8.981
_cell_length_b 8.981
_cell_length_c 12.638
_cell_volume 1019.360
_citation_journal_id_ASTM JMMMDC
_cod_data_source_file Littlewood_JMMMDC_1986_525.cif
_cod_data_source_block D23Ho6Mn23
_cod_original_cell_volume 1019.36
_cod_database_code 1540307

loop_
_symmetry_equiv_pos_as_xyz
x,y,z
-y,x,z
-x,-y,z
y,-x,z
x,-y,-z
y,x,-z
-x,y,-z
-y,-x,-z
-x,-y,-z
y,-x,-z
x,y,-z
-y,x,-z
-x,y,z
-y,-x,z
x,-y,z
y,x,z

loop_
_atom_site_label
_atom_site_type_symbol
_atom_site_fract_x
_atom_site_fract_y
_atom_site_fract_z
_atom_site_occupancy
_atom_site_U_iso_or_equiv
Mn9 Mn 0.266 0.5 0.15 1 0.0
D12 D 0.27 0.5 0.387 1 0.0
Ho4 Ho 0.299 0.299 0.5 1 0.0
Mn2 Mn 0.5 0.5 0 1 0.0
D5 D 0.5 0.5 0.5 1 0.0
D7 D 0.199 0.995 0.5 0.33 0.0
D9 D 0.335 0.335 0.059 0.5 0.0
Mn6 Mn 0.329 0 0.161 1 0.0
Mn5 Mn 0.246 0.246 0.762 1 0.0
Mn7 Mn 0.256 0 0.399 1 0.0
D4 D 0.277 0.38 0.322 0.5 0.0
D2 D 0.192 0.5 0.458 0.18 0.0
Mn1 Mn 0 0 0.5 1 0.0
Mn8 Mn 0.103 0.5 0.312 1 0.0
Ho2 Ho 0.5 0.5 0.304 1 0.0
Ho3 Ho 0.222 0.222 0 1 0.0
D10 D 0.152 0 0.059 0.4 0.0
D8 D 0.144 0.144 0.326 1 0.0
D1 D 0 0 0 1 0.0
D11 D 0.238 0 0.117 0.18 0.0
Mn3 Mn 0 0.5 0.5 1 0.0
D3 D 0.188 0.134 0.162 0.03 0.0
Ho1 Ho 0 0 0.0201 1 0.0
D6 D 0.191 0.449 0 0.4 0.0
Mn4 Mn 0 0.5 0 1 0.0
